data_4062953
_journal_name_full Organometallics
_journal_paper_doi 10.1021/om0497902
_journal_year 2004
_chemical_formula_sum 'C44 H34 N2 O8'
_chemical_formula_weight 718.73
_space_group_IT_number 14
_symmetry_cell_setting monoclinic
_symmetry_space_group_name_Hall '-P 2yn'
_symmetry_space_group_name_H-M 'P 1 21/n 1'
_cell_angle_alpha 90.0000(10)
_cell_angle_beta 93.01(3)
_cell_angle_gamma 90.0000(10)
_cell_formula_units_Z 4
_cell_length_a 7.270(3)
_cell_length_b 23.042(5)
_cell_length_c 20.403(4)
_cell_measurement_temperature 293(2)
_cell_volume 3413.1(17)
_diffrn_ambient_temperature 293(2)
_exptl_crystal_density_diffrn 1.399
_cod_depositor_comments
;
The following automatic conversions were performed:
'_symmetry_cell_setting' value 'Monoclinic' changed to 'monoclinic'
according to '/home/saulius/struct/CIF-dictionaries/cif_core.dic'
dictionary named 'cif_core.dic' version 2.4.1 from 2010-06-29.

Automatic conversion script
Id: cif_fix_enum 1527 2010-12-29 10:47:43Z saulius 
;
_cod_original_sg_symbol_H-M 'P 21/n'
_cod_database_code 4062953

loop_
_symmetry_equiv_pos_as_xyz
'x, y, z'
'x+1/2, -y+1/2, z+1/2'
'-x, -y, -z'
'-x-1/2, y-1/2, -z-1/2'

loop_
_atom_site_label
_atom_site_type_symbol
_atom_site_fract_x
_atom_site_fract_y
_atom_site_fract_z
_atom_site_U_iso_or_equiv
_atom_site_adp_type
_atom_site_occupancy
_atom_site_symmetry_multiplicity
_atom_site_calc_flag
_atom_site_refinement_flags
_atom_site_disorder_assembly
_atom_site_disorder_group
O1_1 O 0.59946(16) 0.50968(5) 0.14757(6) 0.0300(3) Uani 1 1 d . . .
N1_1 N 0.73931(18) 0.49064(5) 0.17356(6) 0.0211(3) Uani 1 1 d . . .
C1_1 C 0.7227(2) 0.44590(6) 0.22304(7) 0.0186(3) Uani 1 1 d . . .
O2_1 O 0.89245(16) 0.50558(5) 0.16093(6) 0.0303(3) Uani 1 1 d . . .
C2_1 C 0.68547(19) 0.46312(6) 0.28532(7) 0.0186(3) Uani 1 1 d . . .
C3_1 C 0.6702(2) 0.42025(6) 0.33179(8) 0.0194(3) Uani 1 1 d . . .
H3A_1 H 0.6469 0.4306 0.3746 0.023 Uiso 1 1 calc R . .
C4_1 C 0.6884(2) 0.36270(6) 0.31651(7) 0.0187(3) Uani 1 1 d . . .
C5_1 C 0.7233(2) 0.34748(6) 0.25318(7) 0.0183(3) Uani 1 1 d . . .
H5A_1 H 0.7354 0.3084 0.2427 0.022 Uiso 1 1 calc R . .
C6_1 C 0.74079(19) 0.38865(6) 0.20498(7) 0.0182(3) Uani 1 1 d . . .
O10_1 O 0.74282(15) 0.56504(4) 0.27325(5) 0.0226(3) Uani 1 1 d . . .
C10_1 C 0.6580(2) 0.52229(6) 0.30549(8) 0.0209(3) Uani 1 1 d . . .
C11_1 C 0.5618(2) 0.54471(7) 0.35307(8) 0.0236(3) Uani 1 1 d . . .
H11A_1 H 0.4918 0.5244 0.3823 0.028 Uiso 1 1 calc R . .
C12_1 C 0.5868(2) 0.60503(7) 0.35053(8) 0.0256(4) Uani 1 1 d . . .
H12A_1 H 0.5359 0.6324 0.3778 0.031 Uiso 1 1 calc R . .
C13_1 C 0.6968(2) 0.61577(6) 0.30196(8) 0.0238(3) Uani 1 1 d . . .
C14_1 C 0.7753(2) 0.66820(7) 0.27471(9) 0.0290(4) Uani 1 1 d . . .
H14A_1 H 0.7331 0.7015 0.2978 0.043 Uiso 1 1 calc R . .
H14B_1 H 0.7372 0.6713 0.2291 0.043 Uiso 1 1 calc R . .
H14C_1 H 0.9073 0.6663 0.2793 0.043 Uiso 1 1 calc R . .
O15_1 O 0.72736(15) 0.31332(5) 0.12752(5) 0.0218(2) Uani 1 1 d . . .
C15_1 C 0.7698(2) 0.36984(6) 0.13906(7) 0.0192(3) Uani 1 1 d . . .
C16_1 C 0.8241(2) 0.39408(7) 0.08390(8) 0.0242(3) Uani 1 1 d . . .
H16A_1 H 0.8627 0.4322 0.0787 0.029 Uiso 1 1 calc R . .
C17_1 C 0.8120(2) 0.35121(7) 0.03536(8) 0.0259(4) Uani 1 1 d . . .
H17A_1 H 0.8395 0.3555 -0.0084 0.031 Uiso 1 1 calc R . .
C18_1 C 0.7537(2) 0.30315(7) 0.06379(8) 0.0233(3) Uani 1 1 d . . .
C19_1 C 0.7178(3) 0.24391(8) 0.04082(9) 0.0320(4) Uani 1 1 d . . .
H19A_1 H 0.7270 0.2423 -0.0059 0.048 Uiso 1 1 calc R . .
H19B_1 H 0.5961 0.2325 0.0517 0.048 Uiso 1 1 calc R . .
H19C_1 H 0.8065 0.2181 0.0615 0.048 Uiso 1 1 calc R . .
C21_1 C 0.6730(2) 0.31846(6) 0.36726(8) 0.0200(3) Uani 1 1 d . . .
C22_1 C 0.7339(2) 0.32927(7) 0.43107(8) 0.0248(4) Uani 1 1 d . . .
H22A_1 H 0.7898 0.3646 0.4417 0.030 Uiso 1 1 calc R . .
C23_1 C 0.7135(2) 0.28888(8) 0.47906(9) 0.0306(4) Uani 1 1 d . . .
H23A_1 H 0.7537 0.2970 0.5221 0.037 Uiso 1 1 calc R . .
C24_1 C 0.6338(2) 0.23655(8) 0.46375(9) 0.0311(4) Uani 1 1 d . . .
H24A_1 H 0.6204 0.2089 0.4963 0.037 Uiso 1 1 calc R . .
C25_1 C 0.5743(2) 0.22507(7) 0.40072(9) 0.0275(4) Uani 1 1 d . . .
H25A_1 H 0.5201 0.1895 0.3903 0.033 Uiso 1 1 calc R . .
C26_1 C 0.5938(2) 0.26570(7) 0.35252(8) 0.0214(3) Uani 1 1 d . . .
H26A_1 H 0.5530 0.2575 0.3096 0.026 Uiso 1 1 calc R . .
O31_2 O 0.07877(16) 0.24364(5) 0.15308(6) 0.0294(3) Uani 1 1 d . . .
N31_2 N 0.22224(18) 0.26092(5) 0.17840(6) 0.0205(3) Uani 1 1 d . . .
C31_2 C 0.21269(19) 0.30702(6) 0.22676(7) 0.0175(3) Uani 1 1 d . . .
O32_2 O 0.37241(16) 0.24349(5) 0.16568(6) 0.0286(3) Uani 1 1 d . . .
C32_2 C 0.23668(19) 0.36341(6) 0.20652(7) 0.0176(3) Uani 1 1 d . . .
C33_2 C 0.2246(2) 0.40612(6) 0.25310(7) 0.0186(3) Uani 1 1 d . . .
H33A_2 H 0.2404 0.4446 0.2410 0.022 Uiso 1 1 calc R . .
C34_2 C 0.18965(19) 0.39355(6) 0.31718(7) 0.0189(3) Uani 1 1 d . . .
C35_2 C 0.1659(2) 0.33675(6) 0.33477(8) 0.0196(3) Uani 1 1 d . . .
H35A_2 H 0.1426 0.3280 0.3781 0.024 Uiso 1 1 calc R . .
C36_2 C 0.1756(2) 0.29230(6) 0.29000(7) 0.0188(3) Uani 1 1 d . . .
O40_2 O 0.24228(15) 0.43683(4) 0.12682(5) 0.0217(3) Uani 1 1 d . . .
C40_2 C 0.2709(2) 0.37985(6) 0.14000(8) 0.0196(3) Uani 1 1 d . . .
C41_2 C 0.3247(2) 0.35328(7) 0.08614(8) 0.0241(3) Uani 1 1 d . . .
H41A_2 H 0.3544 0.3142 0.0821 0.029 Uiso 1 1 calc R . .
C42_2 C 0.3280(2) 0.39548(7) 0.03702(8) 0.0270(4) Uani 1 1 d . . .
H42A_2 H 0.3592 0.3898 -0.0061 0.032 Uiso 1 1 calc R . .
C43_2 C 0.2781(2) 0.44501(7) 0.06348(8) 0.0251(4) Uani 1 1 d . . .
C44_2 C 0.2567(3) 0.50423(8) 0.03841(9) 0.0346(4) Uani 1 1 d . . .
H44A_2 H 0.2801 0.5048 -0.0075 0.052 Uiso 1 1 calc R . .
H44B_2 H 0.3425 0.5293 0.0619 0.052 Uiso 1 1 calc R . .
H44C_2 H 0.1334 0.5174 0.0444 0.052 Uiso 1 1 calc R . .
O45_2 O 0.22818(14) 0.19006(4) 0.28056(5) 0.0206(2) Uani 1 1 d . . .
C45_2 C 0.1459(2) 0.23386(6) 0.31250(8) 0.0210(3) Uani 1 1 d . . .
C46_2 C 0.0538(2) 0.21265(7) 0.36161(8) 0.0230(3) Uani 1 1 d . . .
H46A_2 H -0.0135 0.2337 0.3910 0.028 Uiso 1 1 calc R . .
C47_2 C 0.0779(2) 0.15211(7) 0.36034(8) 0.0255(4) Uani 1 1 d . . .
H47A_2 H 0.0286 0.1254 0.3887 0.031 Uiso 1 1 calc R . .
C48_2 C 0.1843(2) 0.14009(6) 0.31099(8) 0.0228(3) Uani 1 1 d . . .
C49_2 C 0.2610(2) 0.08689(7) 0.28445(9) 0.0283(4) Uani 1 1 d . . .
H49A_2 H 0.2175 0.0540 0.3081 0.043 Uiso 1 1 calc R . .
H49B_2 H 0.3930 0.0884 0.2889 0.043 Uiso 1 1 calc R . .
H49C_2 H 0.2226 0.0833 0.2389 0.043 Uiso 1 1 calc R . .
C51_2 C 0.1825(2) 0.43985(7) 0.36582(8) 0.0219(3) Uani 1 1 d . . .
C52_2 C 0.1059(2) 0.49270(7) 0.34906(9) 0.0249(3) Uani 1 1 d . . .
H52A_2 H 0.0588 0.4989 0.3064 0.030 Uiso 1 1 calc R . .
C53_2 C 0.0980(2) 0.53630(8) 0.39452(10) 0.0335(4) Uani 1 1 d . . .
H53A_2 H 0.0443 0.5717 0.3829 0.040 Uiso 1 1 calc R . .
C54_2 C 0.1687(3) 0.52761(9) 0.45654(10) 0.0410(5) Uani 1 1 d . . .
H54A_2 H 0.1641 0.5572 0.4874 0.049 Uiso 1 1 calc R . .
C55_2 C 0.2465(3) 0.47570(9) 0.47398(9) 0.0384(5) Uani 1 1 d . . .
H55A_2 H 0.2952 0.4702 0.5166 0.046 Uiso 1 1 calc R . .
C56_2 C 0.2535(2) 0.43179(8) 0.42927(8) 0.0275(4) Uani 1 1 d . . .
H56A_2 H 0.3061 0.3964 0.4416 0.033 Uiso 1 1 calc R . .

loop_
_atom_site_aniso_label
_atom_site_aniso_U_11
_atom_site_aniso_U_22
_atom_site_aniso_U_33
_atom_site_aniso_U_23
_atom_site_aniso_U_13
_atom_site_aniso_U_12
O1_1 0.0341(7) 0.0253(6) 0.0300(7) 0.0069(5) -0.0052(5) 0.0035(5)
N1_1 0.0258(7) 0.0162(7) 0.0212(7) 0.0006(5) 0.0016(5) -0.0013(5)
C1_1 0.0181(7) 0.0162(7) 0.0214(8) 0.0043(6) -0.0006(6) -0.0007(5)
O2_1 0.0325(6) 0.0226(6) 0.0366(7) 0.0012(5) 0.0106(5) -0.0058(5)
C2_1 0.0167(7) 0.0164(7) 0.0224(8) -0.0005(6) -0.0011(6) 0.0005(5)
C3_1 0.0229(8) 0.0173(7) 0.0178(7) -0.0007(6) 0.0007(6) 0.0008(6)
C4_1 0.0189(7) 0.0167(7) 0.0203(8) 0.0001(6) -0.0009(6) -0.0001(5)
C5_1 0.0212(7) 0.0130(7) 0.0204(8) -0.0001(5) -0.0010(6) -0.0008(5)
C6_1 0.0164(7) 0.0186(7) 0.0195(8) 0.0003(6) 0.0000(6) 0.0011(5)
O10_1 0.0297(6) 0.0143(5) 0.0239(6) 0.0000(4) 0.0028(4) -0.0013(4)
C10_1 0.0229(8) 0.0144(7) 0.0250(8) 0.0009(6) -0.0017(6) -0.0018(6)
C11_1 0.0270(8) 0.0171(8) 0.0268(9) -0.0012(6) 0.0020(6) -0.0011(6)
C12_1 0.0305(9) 0.0184(8) 0.0281(9) -0.0043(6) 0.0022(7) 0.0015(6)
C13_1 0.0274(8) 0.0134(7) 0.0304(9) -0.0021(6) -0.0011(7) 0.0015(6)
C14_1 0.0341(9) 0.0166(8) 0.0361(10) 0.0005(7) 0.0005(7) -0.0019(6)
O15_1 0.0277(6) 0.0192(6) 0.0185(6) -0.0020(4) 0.0024(4) 0.0008(4)
C15_1 0.0196(7) 0.0167(7) 0.0209(8) 0.0006(6) -0.0013(6) 0.0032(5)
C16_1 0.0275(8) 0.0223(8) 0.0229(8) 0.0026(6) 0.0027(6) 0.0011(6)
C17_1 0.0315(9) 0.0263(8) 0.0199(8) 0.0022(6) 0.0024(6) 0.0071(7)
C18_1 0.0243(8) 0.0283(8) 0.0173(8) -0.0035(6) 0.0009(6) 0.0033(6)
C19_1 0.0394(10) 0.0285(9) 0.0282(9) -0.0086(7) 0.0019(7) -0.0008(7)
C21_1 0.0238(8) 0.0161(7) 0.0203(8) 0.0014(6) 0.0036(6) 0.0024(6)
C22_1 0.0324(9) 0.0217(8) 0.0201(8) -0.0011(6) -0.0007(6) 0.0009(6)
C23_1 0.0378(10) 0.0347(10) 0.0195(8) 0.0047(7) 0.0017(7) 0.0041(7)
C24_1 0.0312(9) 0.0329(9) 0.0294(9) 0.0144(7) 0.0046(7) -0.0004(7)
C25_1 0.0255(8) 0.0222(8) 0.0349(10) 0.0086(7) 0.0038(7) -0.0023(6)
C26_1 0.0211(7) 0.0201(8) 0.0232(8) 0.0020(6) 0.0012(6) 0.0008(6)
O31_2 0.0333(7) 0.0240(6) 0.0298(7) -0.0054(5) -0.0070(5) -0.0037(5)
N31_2 0.0273(7) 0.0147(6) 0.0196(7) 0.0009(5) 0.0020(5) -0.0005(5)
C31_2 0.0175(7) 0.0162(7) 0.0186(8) -0.0023(6) -0.0013(6) 0.0002(5)
O32_2 0.0319(6) 0.0213(6) 0.0337(7) -0.0001(5) 0.0118(5) 0.0061(5)
C32_2 0.0165(7) 0.0162(7) 0.0198(8) 0.0010(6) -0.0015(6) -0.0001(5)
C33_2 0.0213(7) 0.0135(7) 0.0209(8) 0.0010(5) -0.0012(6) -0.0011(5)
C34_2 0.0175(7) 0.0186(7) 0.0206(8) -0.0015(6) -0.0004(6) 0.0006(5)
C35_2 0.0208(7) 0.0206(8) 0.0177(8) 0.0004(6) 0.0023(6) -0.0011(6)
C36_2 0.0192(7) 0.0168(7) 0.0204(8) 0.0004(6) 0.0002(6) 0.0000(5)
O40_2 0.0308(6) 0.0155(5) 0.0189(6) 0.0024(4) 0.0008(4) -0.0019(4)
C40_2 0.0218(7) 0.0161(7) 0.0207(8) 0.0009(6) -0.0009(6) -0.0024(6)
C41_2 0.0282(8) 0.0230(8) 0.0213(8) 0.0000(6) 0.0031(6) 0.0026(6)
C42_2 0.0306(9) 0.0311(9) 0.0194(8) 0.0017(7) 0.0021(6) -0.0020(7)
C43_2 0.0276(8) 0.0295(9) 0.0181(8) 0.0036(6) 0.0002(6) -0.0044(6)
C44_2 0.0465(11) 0.0265(9) 0.0303(10) 0.0091(7) -0.0028(8) -0.0039(8)
O45_2 0.0264(6) 0.0140(5) 0.0216(6) 0.0012(4) 0.0039(4) 0.0006(4)
C45_2 0.0232(8) 0.0159(7) 0.0235(8) 0.0014(6) -0.0012(6) 0.0007(6)
C46_2 0.0230(8) 0.0203(8) 0.0262(8) 0.0024(6) 0.0042(6) 0.0003(6)
C47_2 0.0285(8) 0.0200(8) 0.0283(9) 0.0075(6) 0.0038(7) -0.0012(6)
C48_2 0.0251(8) 0.0153(7) 0.0277(9) 0.0048(6) -0.0008(6) -0.0015(6)
C49_2 0.0350(9) 0.0177(8) 0.0323(9) 0.0019(7) 0.0017(7) 0.0019(7)
C51_2 0.0228(8) 0.0211(8) 0.0221(8) -0.0038(6) 0.0048(6) -0.0057(6)
C52_2 0.0243(8) 0.0222(8) 0.0284(9) -0.0059(6) 0.0040(6) -0.0028(6)
C53_2 0.0328(9) 0.0255(9) 0.0430(11) -0.0113(8) 0.0097(8) -0.0008(7)
C54_2 0.0493(11) 0.0371(11) 0.0375(11) -0.0209(8) 0.0122(9) -0.0067(9)
C55_2 0.0447(11) 0.0478(12) 0.0228(9) -0.0116(8) 0.0042(8) -0.0085(9)
C56_2 0.0323(9) 0.0316(9) 0.0187(8) -0.0008(6) 0.0021(7) -0.0055(7)

loop_
_geom_bond_atom_site_label_1
_geom_bond_atom_site_label_2
_geom_bond_distance
_geom_bond_site_symmetry_2
_geom_bond_publ_flag
O1_1 N1_1 1.2044(17) . ?
N1_1 O2_1 1.2061(18) . ?
N1_1 C1_1 1.4523(19) . ?
C1_1 C2_1 1.372(2) . ?
C1_1 C6_1 1.378(2) . ?
C2_1 C3_1 1.378(2) . ?
C2_1 C10_1 1.441(2) . ?
C3_1 C4_1 1.370(2) . ?
C4_1 C5_1 1.375(2) . ?
C4_1 C21_1 1.461(2) . ?
C5_1 C6_1 1.377(2) . ?
C6_1 C15_1 1.439(2) . ?
O10_1 C10_1 1.3513(18) . ?
O10_1 C13_1 1.3571(18) . ?
C10_1 C11_1 1.330(2) . ?
C11_1 C12_1 1.403(2) . ?
C12_1 C13_1 1.329(2) . ?
C13_1 C14_1 1.459(2) . ?
O15_1 C18_1 1.3449(19) . ?
O15_1 C15_1 1.3562(19) . ?
C15_1 C16_1 1.335(2) . ?
C16_1 C17_1 1.398(2) . ?
C17_1 C18_1 1.330(2) . ?
C18_1 C19_1 1.462(2) . ?
C21_1 C26_1 1.372(2) . ?
C21_1 C22_1 1.376(2) . ?
C22_1 C23_1 1.365(2) . ?
C23_1 C24_1 1.367(3) . ?
C24_1 C25_1 1.361(3) . ?
C25_1 C26_1 1.371(2) . ?
O31_2 N31_2 1.2070(18) . ?
N31_2 O32_2 1.2043(18) . ?
N31_2 C31_2 1.4539(19) . ?
C31_2 C36_2 1.375(2) . ?
C31_2 C32_2 1.377(2) . ?
C32_2 C33_2 1.374(2) . ?
C32_2 C40_2 1.443(2) . ?
C33_2 C34_2 1.376(2) . ?
C34_2 C35_2 1.371(2) . ?
C34_2 C51_2 1.460(2) . ?
C35_2 C36_2 1.377(2) . ?
C36_2 C45_2 1.443(2) . ?
O40_2 C43_2 1.345(2) . ?
O40_2 C40_2 1.3540(18) . ?
C40_2 C41_2 1.334(2) . ?
C41_2 C42_2 1.397(2) . ?
C42_2 C43_2 1.321(2) . ?
C43_2 C44_2 1.463(2) . ?
O45_2 C48_2 1.3542(18) . ?
O45_2 C45_2 1.3571(18) . ?
C45_2 C46_2 1.327(2) . ?
C46_2 C47_2 1.406(2) . ?
C47_2 C48_2 1.331(2) . ?
C48_2 C49_2 1.462(2) . ?
C51_2 C52_2 1.375(2) . ?
C51_2 C56_2 1.381(2) . ?
C52_2 C53_2 1.370(2) . ?
C53_2 C54_2 1.356(3) . ?
C54_2 C55_2 1.362(3) . ?
C55_2 C56_2 1.365(2) . ?
